data_4081491
loop_
_publ_author_name
'Kowalski, Konrad'
'Skiba, Joanna'
'Oehninger, Luciano'
'Ott, Ingo'
'Solecka, Jolanta'
'Rajnisz, Aleksandra'
'Therrien, Bruno'

_publ_section_title
;
 Metallocene-Modified Uracils: Synthesis, Structure, and Biological
 Activity
;
_journal_issue 20
_journal_name_full Organometallics
_journal_page_first 5766
_journal_paper_doi 10.1021/om400294s
_journal_volume 32
_journal_year 2013
_chemical_formula_moiety 'C17 H15 F Fe N2 O3'
_chemical_formula_sum 'C17 H15 F Fe N2 O3'
_chemical_formula_weight 370.16
_chemical_name_systematic
; 
 ? 
;
_space_group_IT_number 2
_symmetry_cell_setting triclinic
_symmetry_Int_Tables_number 2
_symmetry_space_group_name_Hall '-P 1'
_symmetry_space_group_name_H-M 'P -1'
_atom_sites_solution_hydrogens geom
_atom_sites_solution_primary direct
_atom_sites_solution_secondary difmap
_audit_creation_method SHELXL-97
_cell_angle_alpha 116.487(8)
_cell_angle_beta 92.487(9)
_cell_angle_gamma 90.037(9)
_cell_formula_units_Z 2
_cell_length_a 6.8403(7)
_cell_length_b 11.1697(12)
_cell_length_c 11.2347(13)
_cell_measurement_reflns_used 8000
_cell_measurement_temperature 173(2)
_cell_measurement_theta_max 25.80
_cell_measurement_theta_min 2.10
_cell_volume 767.36(15)
_computing_cell_refinement 'CELL (Stoe IPDS Software, 2000)'
_computing_data_collection 'EXPOSE (Stoe IPDS Software, 2000)'
_computing_data_reduction 'INTEGRATE (Stoe IPDS Software, 2000)'
_computing_molecular_graphics 'ORTEP (Farrugia, 1997)'
_computing_publication_material 'SHELXL-97 (Sheldrick, 1997)'
_computing_structure_refinement 'SHELXL-97 (Sheldrick, 1997)'
_computing_structure_solution 'SHELXS-97 (Sheldrick, 1990)'
_diffrn_ambient_temperature 173(2)
_diffrn_detector_area_resol_mean 0.81\%A
_diffrn_measured_fraction_theta_full 0.987
_diffrn_measured_fraction_theta_max 0.987
_diffrn_measurement_device_type 'STOE IPDS'
_diffrn_measurement_method 'phi oscillation'
_diffrn_radiation_monochromator graphite
_diffrn_radiation_source 'fine-focus sealed tube'
_diffrn_radiation_type MoK\a
_diffrn_radiation_wavelength 0.71073
_diffrn_reflns_av_R_equivalents 0.1077
_diffrn_reflns_av_sigmaI/netI 0.0853
_diffrn_reflns_limit_h_max 9
_diffrn_reflns_limit_h_min -9
_diffrn_reflns_limit_k_max 15
_diffrn_reflns_limit_k_min -14
_diffrn_reflns_limit_l_max 14
_diffrn_reflns_limit_l_min -15
_diffrn_reflns_number 11845
_diffrn_reflns_theta_full 29.28
_diffrn_reflns_theta_max 29.28
_diffrn_reflns_theta_min 2.03
_diffrn_standards_decay_% 0
_diffrn_standards_interval_time 0
_diffrn_standards_number 0
_exptl_absorpt_coefficient_mu 1.012
_exptl_absorpt_correction_T_max 0.688
_exptl_absorpt_correction_T_min 0.224
_exptl_absorpt_correction_type empirical
_exptl_absorpt_process_details 'Walker, N. &amp; Stuart, D. (1983)'
_exptl_crystal_colour orange
_exptl_crystal_density_diffrn 1.602
_exptl_crystal_density_method 'not measured'
_exptl_crystal_description block
_exptl_crystal_F_000 380
_exptl_crystal_size_max 0.18
_exptl_crystal_size_mid 0.16
_exptl_crystal_size_min 0.13
_refine_diff_density_max 3.563
_refine_diff_density_min -0.611
_refine_diff_density_rms 0.198
_refine_ls_extinction_method none
_refine_ls_goodness_of_fit_ref 1.096
_refine_ls_hydrogen_treatment constr
_refine_ls_matrix_type full
_refine_ls_number_parameters 217
_refine_ls_number_reflns 4145
_refine_ls_number_restraints 0
_refine_ls_restrained_S_all 1.096
_refine_ls_R_factor_all 0.1410
_refine_ls_R_factor_gt 0.1165
_refine_ls_shift/su_max 0.000
_refine_ls_shift/su_mean 0.000
_refine_ls_structure_factor_coef Fsqd
_refine_ls_weighting_details 'calc w=1/[\s^2^(Fo^2^)+(0.1384P)^2^+9.4388P] where P=(Fo^2^+2Fc^2^)/3'
_refine_ls_weighting_scheme calc
_refine_ls_wR_factor_gt 0.3219
_refine_ls_wR_factor_ref 0.3364
_reflns_number_gt 3195
_reflns_number_total 4145
_reflns_threshold_expression &gt;2sigma(I)
_cod_data_source_file om400294s_si_001.cif
_cod_data_source_block compound4a
_cod_depositor_comments
;
The following automatic conversions were performed:
'_atom_site_symetry_multiplicity' tag replaced with
'_atom_site_symmetry_multiplicity'.

Automatic conversion script
Id: cif_correct_tags 1440 2010-10-19 06:21:57Z saulius 

The following automatic conversions were performed:

'_symmetry_cell_setting' value 'Triclinic' changed to 'triclinic'
according to /home/saulius/struct/CIF-dictionaries/cif_core.dic
dictionary named 'cif_core.dic' version 2.4.2 from 2011-04-26.

Automatic conversion script
Id: cif_fix_values 1891 2012-01-12 08:04:46Z andrius 
;
_cod_original_cell_volume 767.36(14)
_cod_database_code 4081491

loop_
_symmetry_equiv_pos_as_xyz
'x, y, z'
'-x, -y, -z'

loop_
_atom_site_label
_atom_site_type_symbol
_atom_site_fract_x
_atom_site_fract_y
_atom_site_fract_z
_atom_site_U_iso_or_equiv
_atom_site_adp_type
_atom_site_occupancy
_atom_site_symmetry_multiplicity
_atom_site_calc_flag
_atom_site_refinement_flags
C1 C 0.3143(12) 0.3452(8) 0.4613(8) 0.0305(15) Uani 1 1 d .
C2 C 0.0802(12) 0.4346(8) 0.3472(8) 0.0312(15) Uani 1 1 d .
C3 C -0.0540(12) 0.3308(8) 0.3400(8) 0.0316(16) Uani 1 1 d .
C4 C -0.0059(12) 0.2432(8) 0.3882(8) 0.0336(16) Uani 1 1 d .
H4 H -0.0973 0.1791 0.3829 0.040 Uiso 1 1 calc R
C5 C 0.2279(13) 0.1567(8) 0.5040(8) 0.0343(17) Uani 1 1 d .
H5A H 0.3546 0.1184 0.4747 0.041 Uiso 1 1 calc R
H5B H 0.1316 0.0840 0.4720 0.041 Uiso 1 1 calc R
C6 C 0.2338(12) 0.2262(9) 0.6542(8) 0.0347(17) Uani 1 1 d .
H6A H 0.1122 0.2727 0.6832 0.042 Uiso 1 1 calc R
H6B H 0.3395 0.2926 0.6863 0.042 Uiso 1 1 calc R
C7 C 0.2632(11) 0.1298(8) 0.7158(8) 0.0306(15) Uani 1 1 d .
C8 C 0.3074(10) 0.1890(8) 0.8592(9) 0.0290(15) Uani 1 1 d .
C9 C 0.3406(11) 0.3286(8) 0.9486(8) 0.0294(15) Uani 1 1 d .
H9 H 0.3256 0.3998 0.9276 0.035 Uiso 1 1 calc R
C10 C 0.4009(12) 0.3373(9) 1.0758(8) 0.0335(16) Uani 1 1 d .
H10 H 0.4315 0.4158 1.1525 0.040 Uiso 1 1 calc R
C11 C 0.4060(12) 0.2070(10) 1.0654(9) 0.0373(18) Uani 1 1 d .
H11 H 0.4420 0.1851 1.1340 0.045 Uiso 1 1 calc R
C12 C 0.3475(11) 0.1148(9) 0.9335(9) 0.0322(16) Uani 1 1 d .
H12 H 0.3368 0.0223 0.9008 0.039 Uiso 1 1 calc R
C13 C 0.7649(12) 0.1723(9) 0.7749(9) 0.0351(17) Uani 1 1 d .
H13 H 0.7227 0.1430 0.6864 0.042 Uiso 1 1 calc R
C14 C 0.8035(12) 0.3066(9) 0.8682(8) 0.0338(17) Uani 1 1 d .
H14 H 0.7920 0.3810 0.8518 0.041 Uiso 1 1 calc R
C15 C 0.8630(11) 0.3083(9) 0.9914(8) 0.0340(17) Uani 1 1 d .
H15 H 0.8962 0.3840 1.0701 0.041 Uiso 1 1 calc R
C16 C 0.8631(11) 0.1754(9) 0.9738(9) 0.0358(17) Uani 1 1 d .
H16 H 0.8977 0.1486 1.0391 0.043 Uiso 1 1 calc R
C17 C 0.8015(12) 0.0888(8) 0.8395(9) 0.0352(17) Uani 1 1 d .
H17 H 0.7877 -0.0039 0.8014 0.042 Uiso 1 1 calc R
N1 N 0.2584(9) 0.4320(6) 0.4095(7) 0.0287(13) Uani 1 1 d .
H1 H 0.3443 0.4914 0.4168 0.034 Uiso 1 1 calc R
N2 N 0.1785(10) 0.2482(7) 0.4455(7) 0.0322(14) Uani 1 1 d .
O1 O 0.4767(9) 0.3547(7) 0.5176(7) 0.0392(14) Uani 1 1 d .
O2 O 0.0440(10) 0.5175(6) 0.3060(6) 0.0385(14) Uani 1 1 d .
O3 O 0.2482(10) 0.0101(7) 0.6457(7) 0.0435(15) Uani 1 1 d .
F1 F -0.2353(8) 0.3275(6) 0.2857(5) 0.0421(12) Uani 1 1 d .
Fe1 Fe 0.58887(15) 0.22247(11) 0.93164(11) 0.0248(3) Uani 1 1 d .

loop_
_atom_site_aniso_label
_atom_site_aniso_U_11
_atom_site_aniso_U_22
_atom_site_aniso_U_33
_atom_site_aniso_U_23
_atom_site_aniso_U_13
_atom_site_aniso_U_12
C1 0.034(4) 0.029(4) 0.030(4) 0.015(3) 0.006(3) 0.002(3)
C2 0.035(4) 0.032(4) 0.027(3) 0.014(3) 0.002(3) 0.003(3)
C3 0.032(4) 0.034(4) 0.027(3) 0.012(3) -0.003(3) -0.005(3)
C4 0.038(4) 0.030(4) 0.032(4) 0.013(3) -0.001(3) -0.008(3)
C5 0.047(5) 0.024(3) 0.033(4) 0.014(3) -0.004(3) -0.006(3)
C6 0.032(4) 0.037(4) 0.035(4) 0.016(3) 0.000(3) 0.001(3)
C7 0.024(3) 0.035(4) 0.042(4) 0.025(4) 0.000(3) 0.000(3)
C8 0.020(3) 0.032(4) 0.046(4) 0.026(3) 0.004(3) 0.001(3)
C9 0.025(3) 0.030(4) 0.037(4) 0.018(3) 0.004(3) 0.007(3)
C10 0.030(4) 0.037(4) 0.033(4) 0.014(3) 0.008(3) 0.007(3)
C11 0.033(4) 0.053(5) 0.042(4) 0.035(4) 0.009(3) 0.003(3)
C12 0.023(3) 0.036(4) 0.045(4) 0.025(4) 0.003(3) 0.001(3)
C13 0.034(4) 0.039(4) 0.033(4) 0.016(3) 0.007(3) 0.002(3)
C14 0.030(4) 0.037(4) 0.036(4) 0.017(3) 0.008(3) -0.005(3)
C15 0.025(3) 0.037(4) 0.034(4) 0.010(3) 0.003(3) -0.004(3)
C16 0.025(3) 0.044(5) 0.042(4) 0.022(4) 0.003(3) 0.007(3)
C17 0.030(4) 0.026(4) 0.045(5) 0.011(3) 0.014(3) 0.009(3)
N1 0.030(3) 0.025(3) 0.033(3) 0.015(3) 0.002(2) -0.002(2)
N2 0.038(3) 0.025(3) 0.036(3) 0.016(3) -0.003(3) -0.005(3)
O1 0.034(3) 0.042(3) 0.049(4) 0.027(3) -0.003(3) -0.007(2)
O2 0.053(4) 0.030(3) 0.038(3) 0.020(3) -0.004(3) 0.002(3)
O3 0.043(3) 0.040(4) 0.042(3) 0.014(3) -0.007(3) -0.008(3)
F1 0.038(3) 0.053(3) 0.039(3) 0.025(2) -0.009(2) -0.007(2)
Fe1 0.0209(5) 0.0273(6) 0.0274(5) 0.0130(4) 0.0032(4) 0.0018(4)

loop_
_atom_type_symbol
_atom_type_description
_atom_type_scat_dispersion_real
_atom_type_scat_dispersion_imag
_atom_type_scat_source
C C 0.0033 0.0016 'International Tables Vol C Tables 4.2.6.8 and 6.1.1.4'
H H 0.0000 0.0000 'International Tables Vol C Tables 4.2.6.8 and 6.1.1.4'
N N 0.0061 0.0033 'International Tables Vol C Tables 4.2.6.8 and 6.1.1.4'
O O 0.0106 0.0060 'International Tables Vol C Tables 4.2.6.8 and 6.1.1.4'
F F 0.0171 0.0103 'International Tables Vol C Tables 4.2.6.8 and 6.1.1.4'
Fe Fe 0.3463 0.8444 'International Tables Vol C Tables 4.2.6.8 and 6.1.1.4'

loop_
_geom_angle_atom_site_label_1
_geom_angle_atom_site_label_2
_geom_angle_atom_site_label_3
_geom_angle
O1 C1 N2 122.6(7)
O1 C1 N1 121.7(7)
N2 C1 N1 115.7(7)
O2 C2 N1 122.6(8)
O2 C2 C3 125.5(8)
N1 C2 C3 111.9(7)
C4 C3 F1 120.5(7)
C4 C3 C2 122.7(7)
F1 C3 C2 116.8(7)
C3 C4 N2 120.3(7)
C3 C4 H4 119.9
N2 C4 H4 119.9
N2 C5 C6 112.3(7)
N2 C5 H5A 109.1
C6 C5 H5A 109.1
N2 C5 H5B 109.1
C6 C5 H5B 109.1
H5A C5 H5B 107.9
C5 C6 C7 112.8(7)
C5 C6 H6A 109.0
C7 C6 H6A 109.0
C5 C6 H6B 109.0
C7 C6 H6B 109.0
H6A C6 H6B 107.8
O3 C7 C8 123.4(7)
O3 C7 C6 119.7(8)
C8 C7 C6 116.9(7)
C12 C8 C9 107.5(7)
C12 C8 C7 124.9(7)
C9 C8 C7 127.3(7)
C12 C8 Fe1 70.3(4)
C9 C8 Fe1 69.8(4)
C7 C8 Fe1 120.2(5)
C10 C9 C8 107.2(7)
C10 C9 Fe1 70.5(4)
C8 C9 Fe1 68.7(4)
C10 C9 H9 126.4
C8 C9 H9 126.4
Fe1 C9 H9 126.0
C11 C10 C9 108.5(7)
C11 C10 Fe1 70.0(5)
C9 C10 Fe1 68.7(4)
C11 C10 H10 125.8
C9 C10 H10 125.8
Fe1 C10 H10 127.1
C10 C11 C12 108.8(7)
C10 C11 Fe1 70.1(4)
C12 C11 Fe1 69.4(4)
C10 C11 H11 125.6
C12 C11 H11 125.6
Fe1 C11 H11 126.5
C11 C12 C8 107.9(7)
C11 C12 Fe1 70.3(5)
C8 C12 Fe1 68.5(4)
C11 C12 H12 126.1
C8 C12 H12 126.1
Fe1 C12 H12 126.7
C14 C13 C17 108.6(8)
C14 C13 Fe1 70.5(5)
C17 C13 Fe1 69.5(4)
C14 C13 H13 125.7
C17 C13 H13 125.7
Fe1 C13 H13 125.9
C13 C14 C15 107.9(8)
C13 C14 Fe1 69.2(5)
C15 C14 Fe1 69.5(4)
C13 C14 H14 126.0
C15 C14 H14 126.0
Fe1 C14 H14 126.8
C16 C15 C14 108.2(7)
C16 C15 Fe1 69.6(4)
C14 C15 Fe1 70.1(4)
C16 C15 H15 125.9
C14 C15 H15 125.9
Fe1 C15 H15 126.0
C15 C16 C17 108.8(8)
C15 C16 Fe1 70.2(5)
C17 C16 Fe1 69.6(5)
C15 C16 H16 125.6
C17 C16 H16 125.6
Fe1 C16 H16 126.2
C16 C17 C13 106.6(7)
C16 C17 Fe1 69.5(4)
C13 C17 Fe1 69.5(4)
C16 C17 H17 126.7
C13 C17 H17 126.7
Fe1 C17 H17 125.9
C1 N1 C2 127.7(7)
C1 N1 H1 116.2
C2 N1 H1 116.2
C1 N2 C4 121.7(7)
C1 N2 C5 117.8(7)
C4 N2 C5 120.3(7)
C8 Fe1 C9 41.5(3)
C8 Fe1 C16 157.1(3)
C9 Fe1 C16 159.9(4)
C8 Fe1 C13 108.0(3)
C9 Fe1 C13 122.0(3)
C16 Fe1 C13 68.3(4)
C8 Fe1 C17 121.3(4)
C9 Fe1 C17 157.8(4)
C16 Fe1 C17 40.9(4)
C13 Fe1 C17 41.0(4)
C8 Fe1 C12 41.2(3)
C9 Fe1 C12 69.1(3)
C16 Fe1 C12 121.1(3)
C13 Fe1 C12 125.3(4)
C17 Fe1 C12 107.3(3)
C8 Fe1 C15 161.3(3)
C9 Fe1 C15 123.8(3)
C16 Fe1 C15 40.2(4)
C13 Fe1 C15 68.0(3)
C17 Fe1 C15 68.5(3)
C12 Fe1 C15 156.0(3)
C8 Fe1 C14 124.9(3)
C9 Fe1 C14 107.8(3)
C16 Fe1 C14 67.8(4)
C13 Fe1 C14 40.3(3)
C17 Fe1 C14 68.5(3)
C12 Fe1 C14 162.1(3)
C15 Fe1 C14 40.4(3)
C8 Fe1 C11 68.7(3)
C9 Fe1 C11 68.4(3)
C16 Fe1 C11 107.3(4)
C13 Fe1 C11 161.5(4)
C17 Fe1 C11 123.9(4)
C12 Fe1 C11 40.3(4)
C15 Fe1 C11 121.0(4)
C14 Fe1 C11 156.5(4)
C8 Fe1 C10 68.9(3)
C9 Fe1 C10 40.8(3)
C16 Fe1 C10 123.4(4)
C13 Fe1 C10 157.6(3)
C17 Fe1 C10 159.8(4)
C12 Fe1 C10 67.9(3)
C15 Fe1 C10 107.4(3)
C14 Fe1 C10 122.1(3)
C11 Fe1 C10 39.9(3)

loop_
_geom_bond_atom_site_label_1
_geom_bond_atom_site_label_2
_geom_bond_distance
C1 O1 1.234(10)
C1 N2 1.371(10)
C1 N1 1.382(10)
C2 O2 1.228(10)
C2 N1 1.386(10)
C2 C3 1.450(11)
C3 C4 1.348(12)
C3 F1 1.351(9)
C4 N2 1.381(11)
C4 H4 0.9300
C5 N2 1.474(10)
C5 C6 1.509(12)
C5 H5A 0.9700
C5 H5B 0.9700
C6 C7 1.528(11)
C6 H6A 0.9700
C6 H6B 0.9700
C7 O3 1.213(10)
C7 C8 1.460(12)
C8 C12 1.435(10)
C8 C9 1.440(11)
C8 Fe1 2.025(7)
C9 C10 1.431(12)
C9 Fe1 2.039(7)
C9 H9 0.9300
C10 C11 1.408(12)
C10 Fe1 2.062(8)
C10 H10 0.9300
C11 C12 1.416(13)
C11 Fe1 2.061(8)
C11 H11 0.9300
C12 Fe1 2.049(8)
C12 H12 0.9300
C13 C14 1.411(12)
C13 C17 1.432(12)
C13 Fe1 2.042(8)
C13 H13 0.9300
C14 C15 1.418(12)
C14 Fe1 2.058(8)
C14 H14 0.9300
C15 C16 1.407(12)
C15 Fe1 2.049(8)
C15 H15 0.9300
C16 C17 1.426(13)
C16 Fe1 2.041(8)
C16 H16 0.9300
C17 Fe1 2.042(7)
C17 H17 0.9300
N1 H1 0.8600

loop_
_geom_torsion_atom_site_label_1
_geom_torsion_atom_site_label_2
_geom_torsion_atom_site_label_3
_geom_torsion_atom_site_label_4
_geom_torsion
O2 C2 C3 C4 -179.4(8)
N1 C2 C3 C4 -0.5(11)
O2 C2 C3 F1 -1.4(12)
N1 C2 C3 F1 177.5(7)
F1 C3 C4 N2 -179.0(7)
C2 C3 C4 N2 -1.1(13)
N2 C5 C6 C7 173.9(7)
C5 C6 C7 O3 -11.6(11)
C5 C6 C7 C8 168.9(7)
O3 C7 C8 C12 3.1(12)
C6 C7 C8 C12 -177.3(7)
O3 C7 C8 C9 175.6(8)
C6 C7 C8 C9 -4.9(11)
O3 C7 C8 Fe1 89.1(9)
C6 C7 C8 Fe1 -91.4(7)
C12 C8 C9 C10 0.2(8)
C7 C8 C9 C10 -173.3(7)
Fe1 C8 C9 C10 -60.2(5)
C12 C8 C9 Fe1 60.4(5)
C7 C8 C9 Fe1 -113.1(7)
C8 C9 C10 C11 0.3(8)
Fe1 C9 C10 C11 -58.8(5)
C8 C9 C10 Fe1 59.1(5)
C9 C10 C11 C12 -0.7(9)
Fe1 C10 C11 C12 -58.7(6)
C9 C10 C11 Fe1 58.0(5)
C10 C11 C12 C8 0.8(9)
Fe1 C11 C12 C8 -58.3(5)
C10 C11 C12 Fe1 59.2(5)
C9 C8 C12 C11 -0.6(8)
C7 C8 C12 C11 173.1(7)
Fe1 C8 C12 C11 59.5(5)
C9 C8 C12 Fe1 -60.1(5)
C7 C8 C12 Fe1 113.6(7)
C17 C13 C14 C15 -0.4(9)
Fe1 C13 C14 C15 58.9(5)
C17 C13 C14 Fe1 -59.3(5)
C13 C14 C15 C16 0.6(9)
Fe1 C14 C15 C16 59.4(5)
C13 C14 C15 Fe1 -58.8(5)
C14 C15 C16 C17 -0.6(9)
Fe1 C15 C16 C17 59.1(6)
C14 C15 C16 Fe1 -59.7(5)
C15 C16 C17 C13 0.4(9)
Fe1 C16 C17 C13 59.9(5)
C15 C16 C17 Fe1 -59.5(5)
C14 C13 C17 C16 0.0(9)
Fe1 C13 C17 C16 -59.9(5)
C14 C13 C17 Fe1 59.9(6)
O1 C1 N1 C2 -178.3(8)
N2 C1 N1 C2 2.0(12)
O2 C2 N1 C1 178.9(8)
C3 C2 N1 C1 0.0(11)
O1 C1 N2 C4 176.7(8)
N1 C1 N2 C4 -3.6(11)
O1 C1 N2 C5 2.9(12)
N1 C1 N2 C5 -177.5(7)
C3 C4 N2 C1 3.3(12)
C3 C4 N2 C5 177.0(7)
C6 C5 N2 C1 69.3(10)
C6 C5 N2 C4 -104.7(9)
C12 C8 Fe1 C9 -118.2(7)
C7 C8 Fe1 C9 122.1(8)
C12 C8 Fe1 C16 46.8(11)
C9 C8 Fe1 C16 165.1(8)
C7 C8 Fe1 C16 -72.8(11)
C12 C8 Fe1 C13 123.4(5)
C9 C8 Fe1 C13 -118.3(5)
C7 C8 Fe1 C13 3.8(7)
C12 C8 Fe1 C17 80.4(6)
C9 C8 Fe1 C17 -161.4(5)
C7 C8 Fe1 C17 -39.2(7)
C9 C8 Fe1 C12 118.2(7)
C7 C8 Fe1 C12 -119.6(8)
C12 C8 Fe1 C15 -162.1(9)
C9 C8 Fe1 C15 -43.9(12)
C7 C8 Fe1 C15 78.3(12)
C12 C8 Fe1 C14 164.7(5)
C9 C8 Fe1 C14 -77.0(6)
C7 C8 Fe1 C14 45.1(7)
C12 C8 Fe1 C11 -37.2(5)
C9 C8 Fe1 C11 81.0(5)
C7 C8 Fe1 C11 -156.8(7)
C12 C8 Fe1 C10 -80.2(5)
C9 C8 Fe1 C10 38.1(5)
C7 C8 Fe1 C10 160.2(7)
C10 C9 Fe1 C8 118.4(7)
C10 C9 Fe1 C16 -44.7(12)
C8 C9 Fe1 C16 -163.1(9)
C10 C9 Fe1 C13 -160.6(5)
C8 C9 Fe1 C13 81.0(5)
C10 C9 Fe1 C17 164.6(8)
C8 C9 Fe1 C17 46.2(10)
C10 C9 Fe1 C12 80.0(5)
C8 C9 Fe1 C12 -38.4(5)
C10 C9 Fe1 C15 -77.1(6)
C8 C9 Fe1 C15 164.5(5)
C10 C9 Fe1 C14 -118.7(5)
C8 C9 Fe1 C14 122.9(5)
C10 C9 Fe1 C11 36.6(5)
C8 C9 Fe1 C11 -81.8(5)
C8 C9 Fe1 C10 -118.4(7)
C15 C16 Fe1 C8 166.1(8)
C17 C16 Fe1 C8 46.2(11)
C15 C16 Fe1 C9 -43.7(12)
C17 C16 Fe1 C9 -163.6(9)
C15 C16 Fe1 C13 81.2(5)
C17 C16 Fe1 C13 -38.7(5)
C15 C16 Fe1 C17 119.9(7)
C15 C16 Fe1 C12 -159.7(5)
C17 C16 Fe1 C12 80.3(6)
C17 C16 Fe1 C15 -119.9(7)
C15 C16 Fe1 C14 37.6(5)
C17 C16 Fe1 C14 -82.3(5)
C15 C16 Fe1 C11 -117.9(5)
C17 C16 Fe1 C11 122.2(6)
C15 C16 Fe1 C10 -77.1(6)
C17 C16 Fe1 C10 163.0(5)
C14 C13 Fe1 C8 123.1(5)
C17 C13 Fe1 C8 -117.4(5)
C14 C13 Fe1 C9 79.6(6)
C17 C13 Fe1 C9 -160.9(5)
C14 C13 Fe1 C16 -81.0(6)
C17 C13 Fe1 C16 38.6(5)
C14 C13 Fe1 C17 -119.5(7)
C14 C13 Fe1 C12 165.5(5)
C17 C13 Fe1 C12 -75.0(6)
C14 C13 Fe1 C15 -37.4(5)
C17 C13 Fe1 C15 82.1(6)
C17 C13 Fe1 C14 119.5(7)
C14 C13 Fe1 C11 -160.4(10)
C17 C13 Fe1 C11 -40.9(13)
C14 C13 Fe1 C10 45.0(11)
C17 C13 Fe1 C10 164.5(8)
C16 C17 Fe1 C8 -160.8(5)
C13 C17 Fe1 C8 81.5(6)
C16 C17 Fe1 C9 165.1(8)
C13 C17 Fe1 C9 47.4(11)
C13 C17 Fe1 C16 -117.7(7)
C16 C17 Fe1 C13 117.7(7)
C16 C17 Fe1 C12 -117.9(5)
C13 C17 Fe1 C12 124.4(5)
C16 C17 Fe1 C15 37.0(5)
C13 C17 Fe1 C15 -80.7(5)
C16 C17 Fe1 C14 80.5(5)
C13 C17 Fe1 C14 -37.2(5)
C16 C17 Fe1 C11 -76.8(6)
C13 C17 Fe1 C11 165.5(5)
C16 C17 Fe1 C10 -45.1(12)
C13 C17 Fe1 C10 -162.8(9)
C11 C12 Fe1 C8 -119.5(7)
C11 C12 Fe1 C9 -80.8(5)
C8 C12 Fe1 C9 38.7(5)
C11 C12 Fe1 C16 79.9(6)
C8 C12 Fe1 C16 -160.6(5)
C11 C12 Fe1 C13 164.0(5)
C8 C12 Fe1 C13 -76.5(6)
C11 C12 Fe1 C17 122.4(5)
C8 C12 Fe1 C17 -118.1(5)
C11 C12 Fe1 C15 46.5(10)
C8 C12 Fe1 C15 166.0(7)
C11 C12 Fe1 C14 -164.1(10)
C8 C12 Fe1 C14 -44.7(13)
C8 C12 Fe1 C11 119.5(7)
C11 C12 Fe1 C10 -36.8(5)
C8 C12 Fe1 C10 82.7(5)
C16 C15 Fe1 C8 -163.0(9)
C14 C15 Fe1 C8 -43.8(12)
C16 C15 Fe1 C9 163.4(5)
C14 C15 Fe1 C9 -77.4(6)
C14 C15 Fe1 C16 119.2(7)
C16 C15 Fe1 C13 -81.9(5)
C14 C15 Fe1 C13 37.3(5)
C16 C15 Fe1 C17 -37.5(5)
C14 C15 Fe1 C17 81.7(6)
C16 C15 Fe1 C12 46.8(10)
C14 C15 Fe1 C12 166.0(8)
C16 C15 Fe1 C14 -119.2(7)
C16 C15 Fe1 C11 80.0(6)
C14 C15 Fe1 C11 -160.8(5)
C16 C15 Fe1 C10 121.5(5)
C14 C15 Fe1 C10 -119.3(5)
C13 C14 Fe1 C8 -76.2(6)
C15 C14 Fe1 C8 164.3(5)
C13 C14 Fe1 C9 -118.9(5)
C15 C14 Fe1 C9 121.6(5)
C13 C14 Fe1 C16 82.1(6)
C15 C14 Fe1 C16 -37.5(5)
C15 C14 Fe1 C13 -119.5(7)
C13 C14 Fe1 C17 37.9(5)
C15 C14 Fe1 C17 -81.7(6)
C13 C14 Fe1 C12 -41.8(13)
C15 C14 Fe1 C12 -161.3(10)
C13 C14 Fe1 C15 119.5(7)
C13 C14 Fe1 C11 164.5(8)
C15 C14 Fe1 C11 45.0(11)
C13 C14 Fe1 C10 -161.4(5)
C15 C14 Fe1 C10 79.0(6)
C10 C11 Fe1 C8 -82.2(5)
C12 C11 Fe1 C8 38.0(5)
C10 C11 Fe1 C9 -37.4(5)
C12 C11 Fe1 C9 82.8(5)
C10 C11 Fe1 C16 121.7(5)
C12 C11 Fe1 C16 -118.1(5)
C10 C11 Fe1 C13 -165.2(10)
C12 C11 Fe1 C13 -45.0(13)
C10 C11 Fe1 C17 163.6(5)
C12 C11 Fe1 C17 -76.2(6)
C10 C11 Fe1 C12 -120.2(7)
C10 C11 Fe1 C15 80.0(6)
C12 C11 Fe1 C15 -159.8(5)
C10 C11 Fe1 C14 47.6(11)
C12 C11 Fe1 C14 167.8(8)
C12 C11 Fe1 C10 120.2(7)
C11 C10 Fe1 C8 81.6(5)
C9 C10 Fe1 C8 -38.7(5)
C11 C10 Fe1 C9 120.3(7)
C11 C10 Fe1 C16 -76.5(6)
C9 C10 Fe1 C16 163.2(5)
C11 C10 Fe1 C13 167.7(8)
C9 C10 Fe1 C13 47.4(11)
C11 C10 Fe1 C17 -42.8(12)
C9 C10 Fe1 C17 -163.1(9)
C11 C10 Fe1 C12 37.1(5)
C9 C10 Fe1 C12 -83.2(5)
C11 C10 Fe1 C15 -117.8(5)
C9 C10 Fe1 C15 121.9(5)
C11 C10 Fe1 C14 -159.6(5)
C9 C10 Fe1 C14 80.1(6)
C9 C10 Fe1 C11 -120.3(7)
